data_1514973
loop_
_publ_author_name
'Wei, Siping'
'Li, Xiyu'
'Yang, Zhuang'
'Lan, Jingbo'
'Gao, Ge'
'Xue, Ying'
'You, Jingsong'

_publ_section_title
;
 Ligand-switching and counteranion-induced hierarchical self-assembly of
 silver-NHC complexes
;
_journal_issue 2
_journal_name_full 'Chemical Science'
_journal_page_first 359
_journal_paper_doi 10.1039/c1sc00615k
_journal_volume 3
_journal_year 2012
_chemical_absolute_configuration unk
_chemical_formula_moiety '3(C30 H28 Ag N6 O2)'
_chemical_formula_sum 'C90 H84 Ag3 N18 O6'
_chemical_formula_weight 1837.36
_space_group_IT_number 173
_symmetry_cell_setting hexagonal
_symmetry_space_group_name_Hall 'P 6c'
_symmetry_space_group_name_H-M 'P 63'
_atom_sites_solution_hydrogens geom
_atom_sites_solution_primary direct
_atom_sites_solution_secondary difmap
_audit_creation_method SHELXL-97
_cell_angle_alpha 90.00
_cell_angle_beta 90.00
_cell_angle_gamma 120.00
_cell_formula_units_Z 2
_cell_length_a 17.2761(2)
_cell_length_b 17.2761(2)
_cell_length_c 18.7097(2)
_cell_measurement_reflns_used 7587
_cell_measurement_temperature 150.0
_cell_measurement_theta_max 29.2227
_cell_measurement_theta_min 2.9266
_cell_volume 4836.03(9)
_computing_cell_refinement
;
CrysAlisPro, Oxford Diffraction Ltd.,
Version 1.171.34.40 (release 27-08-2010 CrysAlis171 .NET)
(compiled Aug 27 2010,11:50:40)
;
_computing_data_collection
;
CrysAlisPro, Oxford Diffraction Ltd.,
Version 1.171.34.40 (release 27-08-2010 CrysAlis171 .NET)
(compiled Aug 27 2010,11:50:40)
;
_computing_data_reduction
;
CrysAlisPro, Oxford Diffraction Ltd.,
Version 1.171.34.40 (release 27-08-2010 CrysAlis171 .NET)
(compiled Aug 27 2010,11:50:40)
;
_computing_molecular_graphics
;
OLEX2: a complete structure solution,
refinement and analysis program.
Dolomanov et al., J. Appl. Cryst. (2009). 42, 339-341
;
_computing_publication_material
;
OLEX2: a complete structure solution,
refinement and analysis program.
Dolomanov et al., J. Appl. Cryst. (2009). 42, 339-341
;
_computing_structure_refinement 'SHELXL-97 (Sheldrick, 1997)'
_computing_structure_solution 'A short history of SHELX (Sheldrick, 2007)'
_diffrn_ambient_temperature 150.0
_diffrn_detector_area_resol_mean 16.0874
_diffrn_measured_fraction_theta_full 0.998
_diffrn_measured_fraction_theta_max 0.998
_diffrn_measurement_details
;
1 omega -63.00 -38.00 1.0000 3.5000
omega____ theta____ kappa____ phi______ frames
- -16.8924 179.0000 -120.0000 25

2 omega -50.00 43.00 1.0000 3.5000
omega____ theta____ kappa____ phi______ frames
- 20.0174 -38.0000 120.0000 93

3 omega -10.00 17.00 1.0000 3.5000
omega____ theta____ kappa____ phi______ frames
- 20.0174 77.0000 150.0000 27
;
_diffrn_measurement_device_type 'Xcalibur, Eos'
_diffrn_measurement_method '\w scans'
_diffrn_orient_matrix_UB_11 -0.0036003
_diffrn_orient_matrix_UB_12 0.0351879
_diffrn_orient_matrix_UB_13 -0.0161795
_diffrn_orient_matrix_UB_21 -0.0470568
_diffrn_orient_matrix_UB_22 -0.0280398
_diffrn_orient_matrix_UB_23 -0.0021208
_diffrn_orient_matrix_UB_31 -0.0046042
_diffrn_orient_matrix_UB_32 0.0149361
_diffrn_orient_matrix_UB_33 0.0342107
_diffrn_radiation_monochromator graphite
_diffrn_radiation_source 'fine-focus sealed tube'
_diffrn_radiation_type 'Mo K\a'
_diffrn_radiation_wavelength 0.7107
_diffrn_reflns_av_R_equivalents 0.0228
_diffrn_reflns_av_sigmaI/netI 0.0352
_diffrn_reflns_limit_h_max 20
_diffrn_reflns_limit_h_min -18
_diffrn_reflns_limit_k_max 21
_diffrn_reflns_limit_k_min -21
_diffrn_reflns_limit_l_max 23
_diffrn_reflns_limit_l_min -22
_diffrn_reflns_number 13550
_diffrn_reflns_theta_full 26.37
_diffrn_reflns_theta_max 26.37
_diffrn_reflns_theta_min 2.93
_exptl_absorpt_coefficient_mu 0.658
_exptl_absorpt_correction_T_max 1.0
_exptl_absorpt_correction_T_min 0.9959
_exptl_absorpt_correction_type multi-scan
_exptl_absorpt_process_details
;
CrysAlisPro, Oxford Diffraction Ltd.,
Version 1.171.34.40 (release 27-08-2010 CrysAlis171 .NET)
(compiled Aug 27 2010,11:50:40)
Empirical absorption correction using spherical harmonics,
implemented in SCALE3 ABSPACK scaling algorithm.
;
_exptl_crystal_colour colourless
_exptl_crystal_density_diffrn 1.262
_exptl_crystal_density_method 'not measured'
_exptl_crystal_description block
_exptl_crystal_F_000 1878
_exptl_crystal_size_max 0.32
_exptl_crystal_size_mid 0.23
_exptl_crystal_size_min 0.22
_platon_squeeze_details
;
;
_refine_diff_density_max 1.249
_refine_diff_density_min -0.414
_refine_diff_density_rms 0.100
_refine_ls_abs_structure_details 'Flack H D (1983), Acta Cryst. A39, 876-881'
_refine_ls_abs_structure_Flack 0.03(4)
_refine_ls_extinction_method none
_refine_ls_goodness_of_fit_ref 1.078
_refine_ls_hydrogen_treatment constr
_refine_ls_matrix_type full
_refine_ls_number_parameters 352
_refine_ls_number_reflns 5881
_refine_ls_number_restraints 1
_refine_ls_restrained_S_all 1.078
_refine_ls_R_factor_all 0.0462
_refine_ls_R_factor_gt 0.0409
_refine_ls_shift/su_max 0.001
_refine_ls_shift/su_mean 0.000
_refine_ls_structure_factor_coef Fsqd
_refine_ls_weighting_details
;
calc w=1/[\s^2^(Fo^2^)+(0.0619P)^2^+7.7428P] where P=(Fo^2^+2Fc^2^)/3
;
_refine_ls_weighting_scheme calc
_refine_ls_wR_factor_gt 0.1165
_refine_ls_wR_factor_ref 0.1202
_reflns_number_gt 5251
_reflns_number_total 5881
_reflns_threshold_expression >2sigma(I)
_cod_data_source_file c1sc00615k.txt
_cod_data_source_block 101117_S7_WSP
_cod_depositor_comments
;
The following automatic conversions were performed:

'_symmetry_cell_setting' value 'Hexagonal' changed to 'hexagonal'
according to
/usr/data/users/saulius/automatic-downloads/retrospective/RSC/lib/dictionaries/cif_core.dic
dictionary named 'cif_core.dic' version 2.4.2 from 2011-04-26.

Automatic conversion script
Id: cif_fix_values 2281 2013-09-26 08:29:07Z andrius 
;
_cod_original_cell_volume 4836.01(10)
_cod_database_code 1514973

loop_
_space_group_symop_id
_space_group_symop_operation_xyz
1 'x, y, z'
2 'x-y, x, z+1/2'
3 '-y, x-y, z'
4 '-x, -y, z+1/2'
5 '-x+y, -x, z'
6 'y, -x+y, z+1/2'

loop_
_atom_site_label
_atom_site_type_symbol
_atom_site_fract_x
_atom_site_fract_y
_atom_site_fract_z
_atom_site_U_iso_or_equiv
_atom_site_adp_type
_atom_site_occupancy
_atom_site_symmetry_multiplicity
_atom_site_calc_flag
_atom_site_refinement_flags
Ag1 Ag -0.16386(2) 0.54117(2) 0.17494(3) 0.01958(11) Uani 1 1 d .
O1 O -0.1632(3) 0.5619(3) 0.4812(3) 0.0354(11) Uani 1 1 d .
O2 O -0.1235(3) 0.5887(3) -0.1265(2) 0.0322(10) Uani 1 1 d .
N1 N -0.1899(3) 0.5630(3) 0.3367(2) 0.0194(9) Uani 1 1 d .
N2 N -0.2838(3) 0.5792(3) 0.2763(2) 0.0205(9) Uani 1 1 d .
N3 N -0.3058(3) 0.5826(3) 0.3472(2) 0.0245(10) Uani 1 1 d .
N4 N -0.0769(3) 0.4701(3) 0.0669(2) 0.0183(8) Uani 1 1 d .
N5 N -0.0600(3) 0.4646(3) -0.0058(2) 0.0217(9) Uani 1 1 d .
N6 N -0.1335(3) 0.5362(3) 0.0125(3) 0.0188(10) Uani 1 1 d .
C1 C -0.2142(3) 0.5673(3) 0.2673(3) 0.0190(10) Uani 1 1 d .
C2 C -0.2468(4) 0.5708(4) 0.3824(3) 0.0248(11) Uani 1 1 d .
C3 C -0.2450(4) 0.5588(5) 0.4615(3) 0.0348(14) Uani 1 1 d .
H3B H -0.2498 0.6066 0.4866 0.042 Uiso 1 1 calc R
H3A H -0.2966 0.5005 0.4757 0.042 Uiso 1 1 calc R
C4 C -0.1465(4) 0.5051(4) 0.4356(3) 0.0329(13) Uani 1 1 d .
H4A H -0.2014 0.4460 0.4313 0.039 Uiso 1 1 calc R
H4B H -0.0990 0.4960 0.4567 0.039 Uiso 1 1 calc R
C5 C -0.1174(4) 0.5475(4) 0.3620(3) 0.0239(12) Uani 1 1 d .
H5 H -0.1124 0.5047 0.3290 0.029 Uiso 1 1 calc R
C6 C -0.0287(4) 0.6333(4) 0.3655(3) 0.0292(12) Uani 1 1 d .
H6A H 0.0140 0.6221 0.3927 0.035 Uiso 1 1 calc R
H6B H -0.0366 0.6783 0.3922 0.035 Uiso 1 1 calc R
C7 C 0.0118(4) 0.6720(4) 0.2923(3) 0.0294(12) Uani 1 1 d .
C8 C 0.0074(5) 0.7431(5) 0.2638(3) 0.0450(16) Uani 1 1 d .
H8 H -0.0184 0.7710 0.2910 0.054 Uiso 1 1 calc R
C9 C 0.0418(6) 0.7763(6) 0.1921(5) 0.075(3) Uani 1 1 d .
H9 H 0.0342 0.8222 0.1711 0.090 Uiso 1 1 calc R
C10 C 0.0828(6) 0.7421(5) 0.1575(4) 0.067(3) Uani 1 1 d .
H10 H 0.1078 0.7656 0.1120 0.080 Uiso 1 1 calc R
C11 C 0.0911(5) 0.6699(5) 0.1863(5) 0.061(2) Uani 1 1 d .
H11 H 0.1211 0.6455 0.1603 0.073 Uiso 1 1 calc R
C12 C 0.0540(4) 0.6361(4) 0.2538(4) 0.0375(14) Uani 1 1 d .
H12 H 0.0581 0.5874 0.2732 0.045 Uiso 1 1 calc R
C13 C -0.3397(3) 0.5826(3) 0.2217(2) 0.0187(10) Uani 1 1 d .
C14 C -0.3615(3) 0.6499(3) 0.2243(3) 0.0245(11) Uani 1 1 d .
H14 H -0.3386 0.6929 0.2616 0.029 Uiso 1 1 calc R
C15 C -0.1092(3) 0.3738(3) 0.1687(3) 0.0166(9) Uani 1 1 d .
H15 H -0.1700 0.3591 0.1670 0.020 Uiso 1 1 calc R
C16 C -0.0476(3) 0.4301(3) 0.1188(3) 0.0218(11) Uani 1 1 d .
C17 C 0.0417(4) 0.4505(4) 0.1194(3) 0.0235(11) Uani 1 1 d .
H17 H 0.0821 0.4876 0.0835 0.028 Uiso 1 1 calc R
C18 C 0.0698(3) 0.4155(3) 0.1735(5) 0.0260(9) Uani 1 1 d .
H18 H 0.1303 0.4293 0.1752 0.031 Uiso 1 1 calc R
C19 C -0.1204(3) 0.5147(3) 0.0793(3) 0.0201(10) Uani 1 1 d .
C20 C -0.0955(3) 0.5065(3) -0.0372(3) 0.0213(11) Uani 1 1 d .
C21 C -0.1031(4) 0.5202(4) -0.1156(3) 0.0324(13) Uani 1 1 d .
H21B H -0.0459 0.5362 -0.1396 0.039 Uiso 1 1 calc R
H21A H -0.1505 0.4640 -0.1370 0.039 Uiso 1 1 calc R
C22 C -0.1987(4) 0.5758(4) -0.0838(3) 0.0286(12) Uani 1 1 d .
H22A H -0.2483 0.5134 -0.0891 0.034 Uiso 1 1 calc R
H22B H -0.2200 0.6162 -0.1008 0.034 Uiso 1 1 calc R
C23 C -0.1726(4) 0.5946(3) -0.0061(3) 0.0218(11) Uani 1 1 d .
H23 H -0.2270 0.5772 0.0236 0.026 Uiso 1 1 calc R
C24 C -0.1025(4) 0.6908(4) 0.0097(3) 0.0319(13) Uani 1 1 d .
H24A H -0.0522 0.7098 -0.0243 0.038 Uiso 1 1 calc R
H24B H -0.0789 0.6943 0.0585 0.038 Uiso 1 1 calc R
C25 C -0.1386(4) 0.7546(4) 0.0040(3) 0.0325(13) Uani 1 1 d .
C26 C -0.2011(5) 0.7514(5) 0.0512(4) 0.0503(18) Uani 1 1 d .
H26 H -0.2214 0.7085 0.0886 0.060 Uiso 1 1 calc R
C27 C -0.2349(6) 0.8075(5) 0.0462(5) 0.066(2) Uani 1 1 d .
H27 H -0.2808 0.8015 0.0776 0.079 Uiso 1 1 calc R
C28 C -0.2005(6) 0.8738(5) -0.0058(7) 0.078(3) Uani 1 1 d .
H28 H -0.2162 0.9192 -0.0057 0.094 Uiso 1 1 calc R
C29 C -0.1444(5) 0.8738(4) -0.0570(5) 0.058(2) Uani 1 1 d .
H29 H -0.1263 0.9151 -0.0954 0.069 Uiso 1 1 calc R
C30 C -0.1139(4) 0.8136(4) -0.0529(4) 0.0430(16) Uani 1 1 d .
H30 H -0.0759 0.8127 -0.0891 0.052 Uiso 1 1 calc R

loop_
_atom_site_aniso_label
_atom_site_aniso_U_11
_atom_site_aniso_U_22
_atom_site_aniso_U_33
_atom_site_aniso_U_23
_atom_site_aniso_U_13
_atom_site_aniso_U_12
Ag1 0.02163(17) 0.02465(18) 0.01610(16) 0.0003(2) 0.0020(2) 0.01430(13)
O1 0.036(3) 0.043(3) 0.020(2) 0.0011(19) -0.0117(18) 0.015(2)
O2 0.038(2) 0.039(3) 0.028(2) 0.015(2) 0.013(2) 0.025(2)
N1 0.024(2) 0.022(2) 0.014(2) 0.0028(17) 0.0005(18) 0.013(2)
N2 0.025(2) 0.023(2) 0.0137(19) 0.0001(17) -0.0009(17) 0.0122(18)
N3 0.029(2) 0.034(3) 0.0124(19) -0.0037(18) 0.0004(17) 0.017(2)
N4 0.016(2) 0.017(2) 0.021(2) 0.0035(17) 0.0046(16) 0.0076(17)
N5 0.025(2) 0.032(2) 0.0152(19) 0.0010(18) 0.0050(17) 0.019(2)
N6 0.014(2) 0.017(2) 0.025(2) 0.0031(18) 0.0067(18) 0.0074(18)
C1 0.021(2) 0.016(2) 0.018(2) -0.0010(19) -0.003(2) 0.009(2)
C2 0.025(3) 0.029(3) 0.016(2) -0.005(2) -0.005(2) 0.011(2)
C3 0.039(3) 0.046(4) 0.017(3) -0.001(2) -0.003(2) 0.020(3)
C4 0.023(3) 0.039(3) 0.030(3) 0.013(3) -0.001(2) 0.011(3)
C5 0.017(3) 0.028(3) 0.024(3) 0.004(2) -0.004(2) 0.010(2)
C6 0.024(3) 0.024(3) 0.032(3) 0.005(2) 0.000(2) 0.006(2)
C7 0.017(3) 0.027(3) 0.030(3) -0.003(2) -0.009(2) 0.002(2)
C8 0.054(4) 0.047(4) 0.036(3) 0.008(3) 0.011(3) 0.028(4)
C9 0.083(6) 0.050(4) 0.091(8) 0.024(5) 0.020(5) 0.031(4)
C10 0.066(5) 0.048(4) 0.034(4) -0.008(3) 0.024(3) -0.010(4)
C11 0.045(4) 0.044(4) 0.081(7) 0.006(4) 0.027(5) 0.012(3)
C12 0.027(3) 0.039(3) 0.048(4) 0.004(3) 0.007(3) 0.018(3)
C13 0.017(2) 0.024(2) 0.0107(19) 0.0029(19) 0.0004(18) 0.007(2)
C14 0.027(3) 0.018(2) 0.029(3) -0.003(2) -0.003(2) 0.011(2)
C15 0.0146(18) 0.022(2) 0.013(2) -0.006(2) 0.001(2) 0.0087(16)
C16 0.027(3) 0.024(3) 0.015(2) -0.002(2) 0.002(2) 0.013(2)
C17 0.025(3) 0.023(3) 0.022(2) -0.001(2) 0.004(2) 0.011(2)
C18 0.016(2) 0.036(2) 0.025(2) 0.000(4) 0.004(4) 0.0133(19)
C19 0.014(2) 0.020(2) 0.023(2) 0.000(2) 0.0045(19) 0.006(2)
C20 0.024(3) 0.023(3) 0.019(2) -0.002(2) 0.002(2) 0.014(2)
C21 0.043(3) 0.047(4) 0.020(3) 0.006(2) 0.005(3) 0.032(3)
C22 0.029(3) 0.031(3) 0.027(3) 0.006(2) 0.004(2) 0.016(3)
C23 0.022(3) 0.018(3) 0.023(3) 0.001(2) -0.002(2) 0.009(2)
C24 0.029(3) 0.024(3) 0.041(3) 0.002(2) -0.004(3) 0.012(2)
C25 0.028(3) 0.017(3) 0.049(4) 0.004(3) -0.001(3) 0.010(2)
C26 0.071(5) 0.030(3) 0.056(4) 0.005(3) 0.009(4) 0.031(4)
C27 0.078(6) 0.042(4) 0.096(6) 0.010(4) 0.029(5) 0.043(4)
C28 0.050(5) 0.025(3) 0.166(10) 0.013(5) 0.017(6) 0.023(3)
C29 0.041(4) 0.027(3) 0.102(7) 0.027(4) -0.005(4) 0.015(3)
C30 0.026(3) 0.020(3) 0.075(5) 0.004(3) 0.000(3) 0.006(2)

loop_
_atom_type_symbol
_atom_type_description
_atom_type_scat_dispersion_real
_atom_type_scat_dispersion_imag
_atom_type_scat_source
C C 0.0033 0.0016 'International Tables Vol C Tables 4.2.6.8 and 6.1.1.4'
H H 0.0000 0.0000 'International Tables Vol C Tables 4.2.6.8 and 6.1.1.4'
Ag Ag -0.8971 1.1015 'International Tables Vol C Tables 4.2.6.8 and 6.1.1.4'
N N 0.0061 0.0033 'International Tables Vol C Tables 4.2.6.8 and 6.1.1.4'
O O 0.0106 0.0060 'International Tables Vol C Tables 4.2.6.8 and 6.1.1.4'

loop_
_geom_angle_atom_site_label_1
_geom_angle_atom_site_label_2
_geom_angle_atom_site_label_3
_geom_angle
_geom_angle_site_symmetry_1
_geom_angle_site_symmetry_3
O1 C3 C2 109.7(5) . .
O1 C3 H3B 109.7 . .
O1 C3 H3A 109.7 . .
O1 C4 H4A 109.7 . .
O1 C4 H4B 109.7 . .
O1 C4 C5 109.8(5) . .
O2 C21 C20 110.7(5) . .
O2 C21 H21B 109.5 . .
O2 C21 H21A 109.5 . .
O2 C22 H22A 109.5 . .
O2 C22 H22B 109.5 . .
O2 C22 C23 110.6(5) . .
N1 C1 Ag1 126.8(4) . .
N1 C2 C3 122.9(5) . .
N1 C5 C4 105.7(5) . .
N1 C5 H5 109.3 . .
N1 C5 C6 111.8(5) . .
N2 C1 Ag1 130.3(4) . .
N2 C1 N1 102.2(4) . .
N3 N2 C13 118.5(4) . .
N3 C2 N1 110.9(4) . .
N3 C2 C3 126.0(5) . .
N4 C19 Ag1 130.1(4) . .
N4 C19 N6 102.6(4) . .
N5 N4 C16 119.4(4) . .
N5 C20 N6 110.4(4) . .
N5 C20 C21 129.2(5) . .
N6 C19 Ag1 127.3(4) . .
N6 C20 C21 120.3(5) . .
N6 C23 H23 109.7 . .
N6 C23 C24 107.9(4) . .
C1 N1 C5 128.1(5) . .
C1 N2 N3 114.6(4) . .
C1 N2 C13 126.8(4) . .
C2 N1 C1 109.5(4) . .
C2 N1 C5 122.3(4) . .
C2 N3 N2 102.8(4) . .
C2 C3 H3B 109.7 . .
C2 C3 H3A 109.7 . .
C3 O1 C4 110.6(5) . .
H3B C3 H3A 108.2 . .
C4 C5 H5 109.3 . .
H4A C4 H4B 108.2 . .
C5 C4 H4A 109.7 . .
C5 C4 H4B 109.7 . .
C5 C6 H6A 108.7 . .
C5 C6 H6B 108.7 . .
C5 C6 C7 114.0(5) . .
C6 C5 C4 111.2(5) . .
C6 C5 H5 109.3 . .
H6A C6 H6B 107.6 . .
C7 C6 H6A 108.7 . .
C7 C6 H6B 108.7 . .
C7 C8 H8 119.6 . .
C7 C8 C9 120.8(7) . .
C7 C12 C11 121.2(6) . .
C7 C12 H12 119.4 . .
C8 C7 C6 121.2(6) . .
C8 C9 H9 120.5 . .
C9 C8 H8 119.6 . .
C9 C10 H10 119.1 . .
C9 C10 C11 121.7(8) . .
C10 C9 C8 118.9(8) . .
C10 C9 H9 120.5 . .
C10 C11 H11 120.7 . .
C11 C10 H10 119.1 . .
C11 C12 H12 119.4 . .
C12 C7 C6 120.1(6) . .
C12 C7 C8 118.7(6) . .
C12 C11 C10 118.5(7) . .
C12 C11 H11 120.7 . .
C13 C14 H14 119.9 . .
C13 C15 H15 121.6 5_455 .
C14 C13 N2 118.8(4) . .
C14 C13 C15 121.6(4) . 3_565
C14 C18 C17 120.5(4) 5_455 .
C14 C18 H18 119.7 5_455 .
C15 C13 N2 119.6(4) 3_565 .
C15 C16 N4 117.8(4) . .
C15 C16 C17 122.3(5) . .
C16 C15 C13 116.8(4) . 5_455
C16 C15 H15 121.6 . .
C16 C17 H17 120.7 . .
C17 C16 N4 119.8(5) . .
C17 C18 H18 119.7 . .
C18 C14 C13 120.2(5) 3_565 .
C18 C14 H14 119.9 3_565 .
C18 C17 C16 118.6(5) . .
C18 C17 H17 120.7 . .
C19 Ag1 C1 176.38(19) . .
C19 N4 N5 113.7(4) . .
C19 N4 C16 126.9(4) . .
C19 N6 C20 110.1(4) . .
C19 N6 C23 126.1(4) . .
C20 N5 N4 103.1(4) . .
C20 N6 C23 123.3(4) . .
C20 C21 H21B 109.5 . .
C20 C21 H21A 109.5 . .
C21 O2 C22 111.9(4) . .
H21B C21 H21A 108.1 . .
C22 C23 N6 105.3(4) . .
C22 C23 H23 109.7 . .
C22 C23 C24 114.4(5) . .
H22A C22 H22B 108.1 . .
C23 C22 H22A 109.5 . .
C23 C22 H22B 109.5 . .
C23 C24 H24A 109.0 . .
C23 C24 H24B 109.0 . .
C23 C24 C25 112.9(5) . .
C24 C23 H23 109.7 . .
H24A C24 H24B 107.8 . .
C25 C24 H24A 109.0 . .
C25 C24 H24B 109.0 . .
C25 C26 H26 118.8 . .
C25 C30 H30 119.9 . .
C26 C25 C24 121.7(5) . .
C26 C25 C30 118.1(6) . .
C26 C27 H27 120.8 . .
C26 C27 C28 118.4(8) . .
C27 C26 C25 122.3(7) . .
C27 C26 H26 118.8 . .
C27 C28 H28 119.9 . .
C28 C27 H27 120.8 . .
C28 C29 H29 120.0 . .
C28 C29 C30 120.0(7) . .
C29 C28 C27 120.1(7) . .
C29 C28 H28 119.9 . .
C29 C30 C25 120.1(7) . .
C29 C30 H30 119.9 . .
C30 C25 C24 120.0(6) . .
C30 C29 H29 120.0 . .

loop_
_geom_bond_atom_site_label_1
_geom_bond_atom_site_label_2
_geom_bond_distance
_geom_bond_site_symmetry_2
Ag1 C1 2.083(5) .
Ag1 C19 2.078(5) .
O1 C3 1.435(8) .
O1 C4 1.436(9) .
O2 C21 1.408(7) .
O2 C22 1.446(7) .
N1 C1 1.379(6) .
N1 C2 1.358(7) .
N1 C5 1.482(7) .
N2 N3 1.390(6) .
N2 C1 1.328(6) .
N2 C13 1.428(6) .
N3 C2 1.314(7) .
N4 N5 1.405(6) .
N4 C16 1.423(7) .
N4 C19 1.338(6) .
N5 C20 1.299(7) .
N6 C19 1.354(7) .
N6 C20 1.377(7) .
N6 C23 1.509(7) .
C2 C3 1.496(7) .
C3 H3B 0.9900 .
C3 H3A 0.9900 .
C4 H4A 0.9900 .
C4 H4B 0.9900 .
C4 C5 1.523(8) .
C5 H5 1.0000 .
C5 C6 1.510(8) .
C6 H6A 0.9900 .
C6 H6B 0.9900 .
C6 C7 1.532(8) .
C7 C8 1.377(9) .
C7 C12 1.372(9) .
C8 H8 0.9500 .
C8 C9 1.464(11) .
C9 H9 0.9500 .
C9 C10 1.299(12) .
C10 H10 0.9500 .
C10 C11 1.429(12) .
C11 H11 0.9500 .
C11 C12 1.405(11) .
C12 H12 0.9500 .
C13 C14 1.390(7) .
C13 C15 1.394(8) 3_565
C14 H14 0.9500 .
C14 C18 1.359(9) 3_565
C15 C13 1.394(8) 5_455
C15 H15 0.9500 .
C15 C16 1.385(7) .
C16 C17 1.399(7) .
C17 H17 0.9500 .
C17 C18 1.387(9) .
C18 C14 1.359(9) 5_455
C18 H18 0.9500 .
C20 C21 1.503(7) .
C21 H21B 0.9900 .
C21 H21A 0.9900 .
C22 H22A 0.9900 .
C22 H22B 0.9900 .
C22 C23 1.508(8) .
C23 H23 1.0000 .
C23 C24 1.518(8) .
C24 H24A 0.9900 .
C24 H24B 0.9900 .
C24 C25 1.518(8) .
C25 C26 1.372(10) .
C25 C30 1.385(9) .
C26 H26 0.9500 .
C26 C27 1.362(10) .
C27 H27 0.9500 .
C27 C28 1.390(13) .
C28 H28 0.9500 .
C28 C29 1.362(13) .
C29 H29 0.9500 .
C29 C30 1.383(9) .
C30 H30 0.9500 .

loop_
_geom_torsion_atom_site_label_1
_geom_torsion_atom_site_label_2
_geom_torsion_atom_site_label_3
_geom_torsion_atom_site_label_4
_geom_torsion
_geom_torsion_site_symmetry_1
_geom_torsion_site_symmetry_4
O1 C4 C5 N1 -56.2(6) . .
O1 C4 C5 C6 65.3(6) . .
O2 C22 C23 N6 -54.1(5) . .
O2 C22 C23 C24 64.2(6) . .
N1 C2 C3 O1 14.9(8) . .
N1 C5 C6 C7 -71.3(7) . .
N2 N3 C2 N1 1.7(6) . .
N2 N3 C2 C3 -173.1(6) . .
N2 C13 C14 C18 -179.2(5) . 3_565
N3 N2 C1 Ag1 171.2(4) . .
N3 N2 C1 N1 -0.1(5) . .
N3 N2 C13 C14 50.2(6) . .
N3 N2 C13 C15 -127.4(5) . 3_565
N3 C2 C3 O1 -170.9(5) . .
N4 N5 C20 N6 -0.5(6) . .
N4 N5 C20 C21 -177.2(6) . .
N4 C16 C17 C18 175.5(5) . .
N5 N4 C16 C15 -129.4(5) . .
N5 N4 C16 C17 52.6(7) . .
N5 N4 C19 Ag1 178.9(3) . .
N5 N4 C19 N6 1.5(5) . .
N5 C20 C21 O2 -163.9(5) . .
N6 C20 C21 O2 19.8(8) . .
N6 C23 C24 C25 -171.1(5) . .
C1 Ag1 C19 N4 -148(3) . .
C1 Ag1 C19 N6 29(3) . .
C1 N1 C2 N3 -1.9(6) . .
C1 N1 C2 C3 173.1(5) . .
C1 N1 C5 C4 -153.1(5) . .
C1 N1 C5 C6 85.7(7) . .
C1 N2 N3 C2 -1.0(6) . .
C1 N2 C13 C14 -134.3(5) . .
C1 N2 C13 C15 48.0(7) . 3_565
C2 N1 C1 Ag1 -170.5(4) . .
C2 N1 C1 N2 1.1(5) . .
C2 N1 C5 C4 23.3(7) . .
C2 N1 C5 C6 -97.8(6) . .
C3 O1 C4 C5 73.3(6) . .
C4 O1 C3 C2 -48.2(7) . .
C4 C5 C6 C7 170.8(5) . .
C5 N1 C1 Ag1 6.3(7) . .
C5 N1 C1 N2 178.0(5) . .
C5 N1 C2 N3 -178.9(5) . .
C5 N1 C2 C3 -3.9(8) . .
C5 C6 C7 C8 102.2(7) . .
C5 C6 C7 C12 -78.1(7) . .
C6 C7 C8 C9 -176.5(6) . .
C6 C7 C12 C11 179.6(6) . .
C7 C8 C9 C10 -5.1(13) . .
C8 C7 C12 C11 -0.7(9) . .
C8 C9 C10 C11 3.2(13) . .
C9 C10 C11 C12 -0.2(12) . .
C10 C11 C12 C7 -1.1(10) . .
C12 C7 C8 C9 3.8(10) . .
C13 N2 N3 C2 175.0(4) . .
C13 N2 C1 Ag1 -4.5(7) . .
C13 N2 C1 N1 -175.7(4) . .
C13 C15 C16 N4 -176.1(4) 5_455 .
C13 C15 C16 C17 1.8(7) 5_455 .
C15 C13 C14 C18 -1.6(8) 3_565 3_565
C15 C16 C17 C18 -2.3(8) . .
C16 N4 N5 C20 179.5(4) . .
C16 N4 C19 Ag1 -1.3(7) . .
C16 N4 C19 N6 -178.6(4) . .
C16 C17 C18 C14 0.9(9) . 5_455
C19 Ag1 C1 N1 165(3) . .
C19 Ag1 C1 N2 -4(3) . .
C19 N4 N5 C20 -0.6(5) . .
C19 N4 C16 C15 50.7(7) . .
C19 N4 C16 C17 -127.3(5) . .
C19 N6 C20 N5 1.5(6) . .
C19 N6 C20 C21 178.5(5) . .
C19 N6 C23 C22 -163.4(5) . .
C19 N6 C23 C24 74.0(6) . .
C20 N6 C19 Ag1 -179.2(4) . .
C20 N6 C19 N4 -1.8(5) . .
C20 N6 C23 C22 25.2(7) . .
C20 N6 C23 C24 -97.4(6) . .
C21 O2 C22 C23 72.4(6) . .
C22 O2 C21 C20 -50.3(7) . .
C22 C23 C24 C25 72.1(7) . .
C23 N6 C19 Ag1 8.4(7) . .
C23 N6 C19 N4 -174.1(4) . .
C23 N6 C20 N5 174.1(4) . .
C23 N6 C20 C21 -8.9(8) . .
C23 C24 C25 C26 67.1(8) . .
C23 C24 C25 C30 -107.9(6) . .
C24 C25 C26 C27 -179.2(7) . .
C24 C25 C30 C29 -177.9(6) . .
C25 C26 C27 C28 -4.1(14) . .
C26 C25 C30 C29 6.8(10) . .
C26 C27 C28 C29 9.6(15) . .
C27 C28 C29 C30 -6.9(14) . .
C28 C29 C30 C25 -1.4(11) . .
C30 C25 C26 C27 -4.1(12) . .

loop_
_platon_squeeze_void_nr
_platon_squeeze_void_average_x
_platon_squeeze_void_average_y
_platon_squeeze_void_average_z
_platon_squeeze_void_volume
_platon_squeeze_void_count_electrons
_platon_squeeze_void_content
1 0.000 0.000 0.226 239 36 ' '
2 0.000 0.000 0.726 239 36 ' '
3 0.333 0.667 0.377 278 94 ' '
4 0.667 0.333 0.877 278 94 ' '
